data_4118494
loop_
_publ_author_name
'Kim S\/oholm Halskov'
'Tore Kiilerich Johansen'
'Rebecca L. Davis'
'Marianne Steurer'
'Frank Jensen'
'Karl Anker J\/orgensen'

_publ_section_title
;
 Cross-trienamines in Asymmetric Organocatalysis
;
_journal_name_full 'Journal of the American Chemical Society'
_journal_page_first 12943
_journal_page_last 12946
_journal_paper_doi 10.1021/ja3068269
_journal_volume 134
_journal_year 2012
_chemical_absolute_configuration ad
_chemical_formula_moiety 'C25 H28 Cl N O6'
_chemical_formula_sum 'C25 H28 Cl N O6'
_chemical_formula_weight 473.93
_chemical_name_systematic
;
 ?
;
_space_group_IT_number 1
_symmetry_cell_setting triclinic
_symmetry_space_group_name_Hall 'P 1'
_symmetry_space_group_name_H-M 'P 1'
_atom_sites_solution_hydrogens geom
_atom_sites_solution_primary direct
_atom_sites_solution_secondary difmap
_audit_creation_method
;
CrysAlisPro, Oxford Diffraction Ltd.,
Version 1.171.34.39 (release 18-08-2010 CrysAlis171 .NET)
(compiled Aug 18 2010,17:42:00)
;
_cell_angle_alpha 75.4211(17)
_cell_angle_beta 89.7585(15)
_cell_angle_gamma 75.0582(18)
_cell_formula_units_Z 2
_cell_length_a 7.61622(15)
_cell_length_b 12.3664(3)
_cell_length_c 13.3676(2)
_cell_measurement_reflns_used 23738
_cell_measurement_temperature 100(1)
_cell_measurement_theta_max 29.3275
_cell_measurement_theta_min 2.6498
_cell_volume 1174.81(4)
_computing_cell_refinement
;
CrysAlisPro, Oxford Diffraction Ltd.,
Version 1.171.34.39 (release 18-08-2010 CrysAlis171 .NET)
(compiled Aug 18 2010,17:42:00)
;
_computing_data_collection
;
CrysAlisPro, Oxford Diffraction Ltd.,
Version 1.171.34.39 (release 18-08-2010 CrysAlis171 .NET)
(compiled Aug 18 2010,17:42:00)
;
_computing_data_reduction
;
CrysAlisPro, Oxford Diffraction Ltd.,
Version 1.171.34.39 (release 18-08-2010 CrysAlis171 .NET)
(compiled Aug 18 2010,17:42:00)
;
_computing_structure_refinement 'SHELXL-97 (Sheldrick, 2008)'
_diffrn_ambient_temperature 100(1)
_diffrn_detector_area_resol_mean 10.3590
_diffrn_measured_fraction_theta_full 0.999
_diffrn_measured_fraction_theta_max 0.944
_diffrn_measurement_device_type 'SuperNova, Single source at offset), Atlas'
_diffrn_radiation_monochromator mirror
_diffrn_radiation_source 'SuperNova (Mo) X-ray Source'
_diffrn_radiation_type MoK\a
_diffrn_radiation_wavelength 0.71073
_diffrn_reflns_av_R_equivalents 0.0370
_diffrn_reflns_av_sigmaI/netI 0.0762
_diffrn_reflns_limit_h_max 10
_diffrn_reflns_limit_h_min -10
_diffrn_reflns_limit_k_max 17
_diffrn_reflns_limit_k_min -17
_diffrn_reflns_limit_l_max 18
_diffrn_reflns_limit_l_min -18
_diffrn_reflns_number 45489
_diffrn_reflns_theta_full 25.00
_diffrn_reflns_theta_max 29.3275
_diffrn_reflns_theta_min 2.6498
_exptl_absorpt_coefficient_mu 0.204
_exptl_absorpt_correction_T_max 1.00000
_exptl_absorpt_correction_T_min 0.80506
_exptl_absorpt_correction_type multi-scan
_exptl_absorpt_process_details
;
CrysAlisPro, Oxford Diffraction Ltd.,
Version 1.171.34.39 (release 18-08-2010 CrysAlis171 .NET)
(compiled Aug 18 2010,17:42:00)
empirical absorption correction using spherical harmonics,
 implemented in SCALE3 ABSPACK scaling algorithm.
;
_exptl_crystal_colour colourless
_exptl_crystal_density_diffrn 1.340
_exptl_crystal_description block
_exptl_crystal_F_000 500
_exptl_crystal_size_max 0.30
_exptl_crystal_size_mid 0.20
_exptl_crystal_size_min 0.15
_refine_diff_density_max 1.051
_refine_diff_density_min -0.352
_refine_diff_density_rms 0.083
_refine_ls_abs_structure_details 'Flack H D (1983), Acta Cryst. A39, 876-881'
_refine_ls_abs_structure_Flack 0.04(5)
_refine_ls_extinction_method none
_refine_ls_goodness_of_fit_ref 1.386
_refine_ls_hydrogen_treatment constr
_refine_ls_matrix_type full
_refine_ls_number_parameters 603
_refine_ls_number_reflns 11704
_refine_ls_number_restraints 3
_refine_ls_restrained_S_all 1.386
_refine_ls_R_factor_all 0.0678
_refine_ls_R_factor_gt 0.0607
_refine_ls_shift/su_max 0.001
_refine_ls_shift/su_mean 0.000
_refine_ls_structure_factor_coef Fsqd
_refine_ls_weighting_details 'calc w=1/[\s^2^(Fo^2^)+(0.1000P)^2^+0.0000P] where P=(Fo^2^+2Fc^2^)/3'
_refine_ls_weighting_scheme calc
_refine_ls_wR_factor_gt 0.1717
_refine_ls_wR_factor_ref 0.1774
_reflns_number_gt 10716
_reflns_number_total 11704
_reflns_threshold_expression >2\s(I)
_cod_data_source_file ja3068269_si_002.cif
_cod_data_source_block 180111b
_cod_original_cell_volume 1174.82(4)
_cod_database_code 4118494
_refine_friedel_coverage 0.906

loop_
_symmetry_equiv_pos_as_xyz
'x, y, z'

loop_
_atom_site_label
_atom_site_type_symbol
_atom_site_fract_x
_atom_site_fract_y
_atom_site_fract_z
_atom_site_U_iso_or_equiv
_atom_site_adp_type
_atom_site_occupancy
_atom_site_symmetry_multiplicity
_atom_site_calc_flag
_atom_site_refinement_flags
Cl1A Cl -0.05268(10) -0.11635(6) 0.82944(5) 0.03064(17) Uani 1 1 d .
C21A C -0.2545(5) 0.2320(3) 0.7515(3) 0.0339(7) Uani 1 1 d .
H21A H -0.2466 0.1618 0.7313 0.051 Uiso 1 1 calc R
H21C H -0.3566 0.2463 0.7931 0.051 Uiso 1 1 calc R
H21B H -0.1447 0.2243 0.7908 0.051 Uiso 1 1 calc R
O4A O -0.2651(3) 0.22526(19) 0.50263(19) 0.0294(5) Uani 1 1 d .
O5A O -0.1232(3) 0.31058(18) 0.59431(16) 0.0256(4) Uani 1 1 d .
O3A O 0.0139(3) 0.16314(17) 0.26959(16) 0.0260(4) Uani 1 1 d .
C7A C 0.0967(4) 0.1046(2) 0.4550(2) 0.0185(5) Uani 1 1 d .
N1A N -0.0639(3) 0.00264(19) 0.37433(18) 0.0220(5) Uani 1 1 d .
O6A O 0.4092(3) 0.1053(2) 0.86568(18) 0.0360(5) Uani 1 1 d .
C8A C 0.0265(4) 0.0174(2) 0.5337(2) 0.0178(5) Uani 1 1 d .
C13A C 0.0305(4) -0.0059(2) 0.6410(2) 0.0204(5) Uani 1 1 d .
H13 H 0.0862 0.0338 0.6759 0.024 Uiso 1 1 calc R
O2A O -0.2369(4) -0.1068(2) 0.3313(2) 0.0431(6) Uani 1 1 d .
O1A O -0.1218(4) 0.0108(2) 0.20822(18) 0.0375(6) Uani 1 1 d .
C22A C 0.3910(4) 0.0612(2) 0.5617(2) 0.0208(5) Uani 1 1 d .
H22A H 0.3678 -0.0047 0.6117 0.025 Uiso 1 1 calc R
H22B H 0.5217 0.0498 0.5601 0.025 Uiso 1 1 calc R
C12A C -0.0506(4) -0.0901(2) 0.6949(2) 0.0220(5) Uani 1 1 d .
C19A C -0.1321(4) 0.2546(2) 0.5226(2) 0.0214(5) Uani 1 1 d .
C18A C 0.0390(3) 0.2328(2) 0.4643(2) 0.0187(5) Uani 1 1 d .
H18 H 0.0053 0.2814 0.3934 0.022 Uiso 1 1 calc R
C17A C 0.2041(4) 0.2666(2) 0.5020(2) 0.0191(5) Uani 1 1 d .
H17 H 0.1644 0.3406 0.5204 0.023 Uiso 1 1 calc R
C6A C 0.0139(3) 0.0980(2) 0.3528(2) 0.0198(5) Uani 1 1 d .
C16A C 0.3278(4) 0.2765(2) 0.4109(2) 0.0237(5) Uani 1 1 d .
H16B H 0.4387 0.2922 0.4317 0.028 Uiso 1 1 calc R
H16A H 0.2662 0.3404 0.3534 0.028 Uiso 1 1 calc R
C15A C 0.3755(4) 0.1620(3) 0.3765(2) 0.0243(6) Uani 1 1 d .
H15B H 0.3175 0.1751 0.3084 0.029 Uiso 1 1 calc R
H15A H 0.5062 0.1357 0.3723 0.029 Uiso 1 1 calc R
C24A C 0.3126(4) 0.1871(2) 0.6880(2) 0.0222(5) Uani 1 1 d .
H24 H 0.2557 0.2596 0.6975 0.027 Uiso 1 1 calc R
C25A C 0.4060(4) 0.0958(3) 0.7779(2) 0.0254(6) Uani 1 1 d .
H25 H 0.4677 0.0249 0.7667 0.030 Uiso 1 1 calc R
C9A C -0.0624(4) -0.0417(2) 0.4831(2) 0.0202(5) Uani 1 1 d .
C10A C -0.1419(4) -0.1267(2) 0.5380(2) 0.0241(6) Uani 1 1 d .
H10 H -0.1985 -0.1666 0.5037 0.029 Uiso 1 1 calc R
C23A C 0.3048(3) 0.1720(2) 0.5934(2) 0.0192(5) Uani 1 1 d .
C5A C -0.1498(5) -0.0372(3) 0.3028(2) 0.0285(6) Uani 1 1 d .
C11A C -0.1343(4) -0.1502(2) 0.6453(2) 0.0247(6) Uani 1 1 d .
H11 H -0.1859 -0.2067 0.6838 0.030 Uiso 1 1 calc R
C14A C 0.3100(4) 0.0701(2) 0.4545(2) 0.0204(5) Uani 1 1 d .
H14 H 0.3521 -0.0046 0.4376 0.024 Uiso 1 1 calc R
C2A C -0.1373(6) -0.1424(3) 0.1226(3) 0.0448(9) Uani 1 1 d .
H2AB H -0.1787 -0.1898 0.1814 0.067 Uiso 1 1 calc R
H2AA H -0.0067 -0.1615 0.1276 0.067 Uiso 1 1 calc R
H2AC H -0.1783 -0.1561 0.0602 0.067 Uiso 1 1 calc R
C4A C -0.2145(6) -0.0143(3) 0.1204(3) 0.0411(8) Uani 1 1 d .
C3A C -0.4216(6) 0.0196(3) 0.1272(3) 0.0461(9) Uani 1 1 d .
H3AB H -0.4799 0.0180 0.0643 0.069 Uiso 1 1 calc R
H3AA H -0.4602 0.0963 0.1371 0.069 Uiso 1 1 calc R
H3AC H -0.4545 -0.0342 0.1846 0.069 Uiso 1 1 calc R
C1A C -0.1570(9) 0.0638(4) 0.0281(3) 0.0587(13) Uani 1 1 d .
H1AB H -0.0267 0.0412 0.0267 0.088 Uiso 1 1 calc R
H1AA H -0.1961 0.1425 0.0330 0.088 Uiso 1 1 calc R
H1AC H -0.2112 0.0576 -0.0341 0.088 Uiso 1 1 calc R
C20A C -0.2786(4) 0.3310(3) 0.6568(3) 0.0305(6) Uani 1 1 d .
H20A H -0.3892 0.3389 0.6168 0.037 Uiso 1 1 calc R
H20B H -0.2898 0.4025 0.6770 0.037 Uiso 1 1 calc R
C24B C 0.0485(4) 0.4379(2) 1.1381(2) 0.0233(5) Uani 1 1 d .
H24A H 0.1063 0.3652 1.1806 0.028 Uiso 1 1 calc R
C10B C 0.4593(4) 0.7647(3) 0.8103(2) 0.0258(6) Uani 1 1 d .
H10A H 0.5023 0.8073 0.7524 0.031 Uiso 1 1 calc R
C11B C 0.4634(4) 0.7899(2) 0.9042(2) 0.0240(6) Uani 1 1 d .
H11A H 0.5090 0.8510 0.9104 0.029 Uiso 1 1 calc R
C9B C 0.3882(4) 0.6726(2) 0.8044(2) 0.0210(5) Uani 1 1 d .
C18B C 0.3143(4) 0.3920(2) 0.9313(2) 0.0197(5) Uani 1 1 d .
H18A H 0.3502 0.3409 0.8852 0.024 Uiso 1 1 calc R
O6B O -0.0395(3) 0.5149(2) 1.28084(18) 0.0348(5) Uani 1 1 d .
C25B C -0.0386(4) 0.5273(3) 1.1886(2) 0.0256(6) Uani 1 1 d .
H25A H -0.0983 0.5997 1.1464 0.031 Uiso 1 1 calc R
O1B O 0.3705(4) 0.6258(2) 0.55115(18) 0.0375(6) Uani 1 1 d .
O2B O 0.5175(5) 0.7401(3) 0.6038(2) 0.0530(8) Uani 1 1 d .
C5B C 0.4307(5) 0.6702(2) 0.6189(2) 0.0280(6) Uani 1 1 d .
C21B C 0.6044(5) 0.4118(3) 1.2142(3) 0.0389(8) Uani 1 1 d .
H21E H 0.6227 0.4775 1.1634 0.058 Uiso 1 1 calc R
H21D H 0.6905 0.3921 1.2724 0.058 Uiso 1 1 calc R
H21F H 0.4829 0.4303 1.2367 0.058 Uiso 1 1 calc R
C20B C 0.6308(5) 0.3120(3) 1.1681(3) 0.0354(7) Uani 1 1 d .
H20C H 0.7411 0.3048 1.1309 0.042 Uiso 1 1 calc R
H20D H 0.6447 0.2413 1.2227 0.042 Uiso 1 1 calc R
O4B O 0.6155(3) 0.4065(2) 0.9603(2) 0.0352(5) Uani 1 1 d .
C4B C 0.4139(6) 0.6510(3) 0.4401(2) 0.0348(8) Uani 1 1 d .
C1B C 0.3583(9) 0.7794(3) 0.3907(3) 0.0627(14) Uani 1 1 d .
H1BB H 0.3634 0.7932 0.3169 0.094 Uiso 1 1 calc R
H1BA H 0.4397 0.8153 0.4165 0.094 Uiso 1 1 calc R
H1BC H 0.2363 0.8117 0.4071 0.094 Uiso 1 1 calc R
C2B C 0.6190(9) 0.6036(6) 0.4368(5) 0.090(2) Uani 1 1 d .
H2BA H 0.6535 0.5219 0.4691 0.135 Uiso 1 1 calc R
H2BB H 0.6813 0.6420 0.4733 0.135 Uiso 1 1 calc R
H2BC H 0.6512 0.6172 0.3661 0.135 Uiso 1 1 calc R
C3B C 0.3121(13) 0.5863(7) 0.3962(4) 0.100(3) Uani 1 1 d .
H3BA H 0.3685 0.5047 0.4214 0.150 Uiso 1 1 calc R
H3BC H 0.3121 0.6085 0.3220 0.150 Uiso 1 1 calc R
H3BB H 0.1890 0.6031 0.4165 0.150 Uiso 1 1 calc R
Cl1B Cl 0.41356(12) 0.75714(7) 1.10979(6) 0.0388(2) Uani 1 1 d .
O3B O 0.3229(3) 0.45306(17) 0.70269(17) 0.0273(4) Uani 1 1 d .
O5B O 0.4754(3) 0.32763(19) 1.09700(17) 0.0284(4) Uani 1 1 d .
C7B C 0.2500(4) 0.5176(2) 0.8596(2) 0.0184(5) Uani 1 1 d .
C6B C 0.3192(4) 0.5236(2) 0.7515(2) 0.0206(5) Uani 1 1 d .
C23B C 0.0525(4) 0.4515(2) 1.0359(2) 0.0194(5) Uani 1 1 d .
C13B C 0.3248(4) 0.6362(2) 0.9850(2) 0.0205(5) Uani 1 1 d .
H13A H 0.2801 0.5949 1.0430 0.025 Uiso 1 1 calc R
N1B N 0.3752(3) 0.62611(19) 0.71826(18) 0.0219(5) Uani 1 1 d .
C19B C 0.4851(4) 0.3775(2) 0.9970(2) 0.0235(6) Uani 1 1 d .
C12B C 0.4000(4) 0.7252(3) 0.9901(2) 0.0250(6) Uani 1 1 d .
C16B C 0.0283(4) 0.3413(2) 0.9072(2) 0.0243(6) Uani 1 1 d .
H16D H -0.0786 0.3224 0.9387 0.029 Uiso 1 1 calc R
H16C H 0.0919 0.2780 0.8789 0.029 Uiso 1 1 calc R
C17B C 0.1536(4) 0.3568(2) 0.9891(2) 0.0191(5) Uani 1 1 d .
H17A H 0.1977 0.2841 1.0430 0.023 Uiso 1 1 calc R
C15B C -0.0302(4) 0.4552(3) 0.8190(2) 0.0243(6) Uani 1 1 d .
H15C H 0.0217 0.4423 0.7552 0.029 Uiso 1 1 calc R
H15D H -0.1618 0.4791 0.8075 0.029 Uiso 1 1 calc R
C14B C 0.0355(4) 0.5500(2) 0.8488(2) 0.0207(5) Uani 1 1 d .
H14A H -0.0107 0.6236 0.7963 0.025 Uiso 1 1 calc R
C8B C 0.3186(3) 0.6107(2) 0.8895(2) 0.0186(5) Uani 1 1 d .
C22B C -0.0392(4) 0.5610(2) 0.9534(2) 0.0200(5) Uani 1 1 d .
H22D H -0.0148 0.6278 0.9702 0.024 Uiso 1 1 calc R
H22C H -0.1699 0.5715 0.9501 0.024 Uiso 1 1 calc R

loop_
_atom_type_symbol
_atom_type_description
_atom_type_scat_dispersion_real
_atom_type_scat_dispersion_imag
_atom_type_scat_source
C C 0.0033 0.0016 'International Tables Vol C Tables 4.2.6.8 and 6.1.1.4'
H H 0.0000 0.0000 'International Tables Vol C Tables 4.2.6.8 and 6.1.1.4'
N N 0.0061 0.0033 'International Tables Vol C Tables 4.2.6.8 and 6.1.1.4'
O O 0.0106 0.0060 'International Tables Vol C Tables 4.2.6.8 and 6.1.1.4'
Cl Cl 0.1484 0.1585 'International Tables Vol C Tables 4.2.6.8 and 6.1.1.4'

loop_
_geom_angle_atom_site_label_1
_geom_angle_atom_site_label_2
_geom_angle_atom_site_label_3
_geom_angle
C19A O5A C20A 117.5(2)
C8A C7A C6A 101.9(2)
C8A C7A C18A 116.5(2)
C6A C7A C18A 109.8(2)
C8A C7A C14A 112.7(2)
C6A C7A C14A 109.5(2)
C18A C7A C14A 106.3(2)
C5A N1A C9A 122.9(2)
C5A N1A C6A 127.4(2)
C9A N1A C6A 109.3(2)
C13A C8A C9A 119.4(2)
C13A C8A C7A 130.7(2)
C9A C8A C7A 109.8(2)
C8A C13A C12A 118.5(3)
C5A O1A C4A 119.1(3)
C23A C22A C14A 109.3(2)
C11A C12A C13A 122.1(3)
C11A C12A Cl1A 119.2(2)
C13A C12A Cl1A 118.7(2)
O4A C19A O5A 124.0(3)
O4A C19A C18A 122.1(3)
O5A C19A C18A 113.9(2)
C19A C18A C17A 117.1(2)
C19A C18A C7A 111.0(2)
C17A C18A C7A 110.6(2)
C23A C17A C16A 109.5(2)
C23A C17A C18A 109.7(2)
C16A C17A C18A 105.8(2)
O3A C6A N1A 126.1(2)
O3A C6A C7A 125.6(2)
N1A C6A C7A 108.2(2)
C17A C16A C15A 109.9(2)
C14A C15A C16A 109.4(2)
C23A C24A C25A 123.5(2)
O6A C25A C24A 125.1(3)
C10A C9A C8A 121.6(3)
C10A C9A N1A 128.4(2)
C8A C9A N1A 109.9(2)
C11A C10A C9A 118.2(3)
C24A C23A C17A 122.7(2)
C24A C23A C22A 126.3(2)
C17A C23A C22A 111.0(2)
O2A C5A O1A 127.3(3)
O2A C5A N1A 121.3(3)
O1A C5A N1A 111.3(3)
C12A C11A C10A 120.1(3)
C15A C14A C22A 107.7(2)
C15A C14A C7A 111.0(2)
C22A C14A C7A 109.0(2)
C1A C4A O1A 101.2(3)
C1A C4A C2A 111.6(4)
O1A C4A C2A 108.8(3)
C1A C4A C3A 111.5(4)
O1A C4A C3A 110.3(3)
C2A C4A C3A 112.9(3)
O5A C20A C21A 109.7(3)
C23B C24B C25B 125.4(3)
C11B C10B C9B 117.7(3)
C10B C11B C12B 120.6(3)
C8B C9B C10B 121.6(3)
C8B C9B N1B 109.5(2)
C10B C9B N1B 128.9(2)
C19B C18B C17B 116.8(2)
C19B C18B C7B 110.6(2)
C17B C18B C7B 110.4(2)
O6B C25B C24B 125.1(3)
C5B O1B C4B 123.3(2)
O2B C5B O1B 127.9(3)
O2B C5B N1B 121.6(3)
O1B C5B N1B 110.5(2)
O5B C20B C21B 110.6(3)
C3B C4B O1B 103.0(3)
C3B C4B C1B 113.7(5)
O1B C4B C1B 110.7(3)
C3B C4B C2B 111.8(5)
O1B C4B C2B 107.4(4)
C1B C4B C2B 110.0(4)
C19B O5B C20B 117.8(2)
C8B C7B C6B 101.6(2)
C8B C7B C18B 117.4(2)
C6B C7B C18B 111.2(2)
C8B C7B C14B 111.8(2)
C6B C7B C14B 107.8(2)
C18B C7B C14B 106.8(2)
O3B C6B N1B 126.1(3)
O3B C6B C7B 125.8(2)
N1B C6B C7B 108.1(2)
C24B C23B C17B 122.5(2)
C24B C23B C22B 125.8(2)
C17B C23B C22B 111.7(2)
C12B C13B C8B 117.3(2)
C6B N1B C5B 126.2(2)
C6B N1B C9B 109.2(2)
C5B N1B C9B 124.2(2)
O4B C19B O5B 124.6(3)
O4B C19B C18B 122.3(3)
O5B C19B C18B 113.1(2)
C13B C12B C11B 122.4(3)
C13B C12B Cl1B 118.2(2)
C11B C12B Cl1B 119.3(2)
C17B C16B C15B 109.5(2)
C23B C17B C16B 109.7(2)
C23B C17B C18B 109.8(2)
C16B C17B C18B 106.2(2)
C14B C15B C16B 109.6(2)
C15B C14B C22B 107.6(2)
C15B C14B C7B 110.8(2)
C22B C14B C7B 109.1(2)
C9B C8B C13B 120.3(2)
C9B C8B C7B 109.7(2)
C13B C8B C7B 130.0(2)
C23B C22B C14B 108.7(2)

loop_
_geom_bond_atom_site_label_1
_geom_bond_atom_site_label_2
_geom_bond_distance
Cl1A C12A 1.746(3)
C21A C20A 1.497(5)
O4A C19A 1.212(3)
O5A C19A 1.327(3)
O5A C20A 1.452(4)
O3A C6A 1.198(3)
C7A C8A 1.509(4)
C7A C6A 1.537(4)
C7A C18A 1.569(4)
C7A C14A 1.570(4)
N1A C5A 1.412(4)
N1A C9A 1.418(4)
N1A C6A 1.419(3)
O6A C25A 1.210(4)
C8A C13A 1.388(4)
C8A C9A 1.400(4)
C13A C12A 1.391(4)
O2A C5A 1.205(4)
O1A C5A 1.297(4)
O1A C4A 1.509(4)
C22A C23A 1.522(4)
C22A C14A 1.530(4)
C12A C11A 1.377(4)
C19A C18A 1.515(4)
C18A C17A 1.546(4)
C17A C23A 1.508(4)
C17A C16A 1.535(4)
C16A C15A 1.553(4)
C15A C14A 1.523(4)
C24A C23A 1.327(4)
C24A C25A 1.461(4)
C9A C10A 1.395(4)
C10A C11A 1.388(4)
C2A C4A 1.533(5)
C4A C1A 1.503(6)
C4A C3A 1.533(6)
C24B C23B 1.336(4)
C24B C25B 1.454(4)
C10B C11B 1.370(4)
C10B C9B 1.400(4)
C11B C12B 1.387(4)
C9B C8B 1.388(4)
C9B N1B 1.425(4)
C18B C19B 1.518(4)
C18B C17B 1.543(4)
C18B C7B 1.560(4)
O6B C25B 1.203(4)
O1B C5B 1.309(4)
O1B C4B 1.492(4)
O2B C5B 1.196(4)
C5B N1B 1.411(4)
C21B C20B 1.482(5)
C20B O5B 1.463(4)
O4B C19B 1.203(4)
C4B C3B 1.465(6)
C4B C1B 1.505(5)
C4B C2B 1.525(8)
Cl1B C12B 1.751(3)
O3B C6B 1.209(3)
O5B C19B 1.334(4)
C7B C8B 1.517(4)
C7B C6B 1.527(4)
C7B C14B 1.576(4)
C6B N1B 1.407(3)
C23B C17B 1.502(4)
C23B C22B 1.518(4)
C13B C12B 1.382(4)
C13B C8B 1.393(4)
C16B C17B 1.535(4)
C16B C15B 1.555(4)
C15B C14B 1.523(4)
C14B C22B 1.532(4)
